data_9009931
loop_
_publ_author_name
'Brandt, G.'
'Rauber, A.'
'Schneider, J.'

_publ_section_title
;ESR and X-ray analysis of the ternary semiconductors CuAlS2, CuInS2, and
 AgGaS2 Locality: Synthetic sample Note: chalcopyrite structure
;
_journal_name_full 'Solid State Communications'
_journal_page_first 481
_journal_page_last 483
_journal_paper_doi 10.1016/0038-1098(73)90638-8
_journal_volume 12
_journal_year 1973
_chemical_compound_source 'Synthetic sample'
_chemical_formula_structural AgGaS2
_chemical_formula_sum 'Ag Ga S2'
_space_group_IT_number 122
_symmetry_space_group_name_Hall 'I -4 2bw'
_symmetry_space_group_name_H-M 'I -4 2 d'
_cell_angle_alpha 90
_cell_angle_beta 90
_cell_angle_gamma 90
_cell_length_a 5.754
_cell_length_b 5.754
_cell_length_c 10.295
_cell_formula_units_Z 4
_cell_volume 340.852
_database_code_amcsd 0015452
_exptl_crystal_density_diffrn 4.710
_cod_database_code 9009931
_amcsd_formula_title AgGaS2

loop_
_space_group_symop_operation_xyz
x,y,z
1/2+x,1/2+y,1/2+z
1/2-y,-x,3/4+z
-y,1/2-x,1/4+z
y,-x,-z
1/2+y,1/2-x,1/2-z
-x,1/2+y,1/4-z
1/2-x,+y,3/4-z
-x,-y,z
1/2-x,1/2-y,1/2+z
1/2+y,x,3/4+z
+y,1/2+x,1/4+z
-y,x,-z
1/2-y,1/2+x,1/2-z
x,1/2-y,1/4-z
1/2+x,-y,3/4-z

loop_
_atom_site_label
_atom_site_fract_x
_atom_site_fract_y
_atom_site_fract_z
Ag 0.00000 0.00000 0.00000
Ga 0.00000 0.00000 0.50000
S 0.30400 0.25000 0.12500

loop_
_cod_related_entry_id
_cod_related_entry_database
_cod_related_entry_code
1 AMCSD 0015452
